data_4034979
loop_
_publ_author_name
'Kim, Seung Hyeon'
'Lee, Juhoon'
'Vargas-Z\'u\~niga, Gabriela I'
'Lynch, Vincent M.'
'Hay, Benjamin P.'
'Sessler, Jonathan L.'
'Kim, Sung Kuk'

_publ_section_title
;
 Pyrrole- and Naphthobipyrrole-Strapped Calix[4]pyrroles as Azide Anion
 Receptors.
;
_journal_issue 5
_journal_name_full 'The Journal of organic chemistry'
_journal_page_first 2686
_journal_page_last 2693
_journal_paper_doi 10.1021/acs.joc.7b03135
_journal_volume 83
_journal_year 2018
_chemical_formula_moiety 'C38 H45 N5 O4, Cs 1+, N3 1-'
_chemical_formula_sum 'C38 H45 Cs N8 O4'
_chemical_formula_weight 810.73
_space_group_IT_number 36
_space_group_name_Hall 'C 2c -2'
_space_group_name_H-M_alt 'C m c 21'
_symmetry_cell_setting orthorhombic
_symmetry_space_group_name_H-M 'C m c 21'
_atom_sites_solution_hydrogens geom
_atom_sites_solution_primary direct
_atom_sites_solution_secondary difmap
_audit_creation_method SHELXL-97
_cell_angle_alpha 90.00
_cell_angle_beta 90.00
_cell_angle_gamma 90.00
_cell_formula_units_Z 4
_cell_length_a 17.237(4)
_cell_length_b 12.996(2)
_cell_length_c 16.538(3)
_cell_measurement_reflns_used 19442
_cell_measurement_temperature 233(2)
_cell_measurement_theta_max 27.5
_cell_measurement_theta_min 3.0
_cell_volume 3704.7(12)
_computing_cell_refinement 'CrystalClear (Rigaku Inc., 2008)'
_computing_data_collection 'CrystalClear (Rigaku Inc., 2008)'
_computing_data_reduction 'CrystalClear (Rigaku Inc., 2008)'
_computing_molecular_graphics 'XP SHELXTL/PC, Siemens Analytical'
_computing_structure_refinement 'XL SHELXTL/PC, Siemens Analytical'
_computing_structure_solution
;

SIR97 - Altomare A., Burla M.C., Camalli M., Cascarano G.L., Giacovazzo C., 
Guagliardi A., Moliterni A.G.G., Polidori G.,Spagna R.
;
_diffrn_ambient_temperature 233(2)
_diffrn_measured_fraction_theta_full 0.997
_diffrn_measured_fraction_theta_max 0.997
_diffrn_measurement_device_type 'Rigaku SCX-Mini with Mercury 2 CCD'
_diffrn_measurement_method \w-scans
_diffrn_radiation_monochromator graphite
_diffrn_radiation_source 'fine-focus sealed tube'
_diffrn_radiation_type MoK\a
_diffrn_radiation_wavelength 0.71075
_diffrn_reflns_av_R_equivalents 0.0184
_diffrn_reflns_av_sigmaI/netI 0.0190
_diffrn_reflns_limit_h_max 22
_diffrn_reflns_limit_h_min -22
_diffrn_reflns_limit_k_max 16
_diffrn_reflns_limit_k_min -16
_diffrn_reflns_limit_l_max 21
_diffrn_reflns_limit_l_min -21
_diffrn_reflns_number 18974
_diffrn_reflns_theta_full 27.41
_diffrn_reflns_theta_max 27.41
_diffrn_reflns_theta_min 3.14
_exptl_absorpt_coefficient_mu 1.051
_exptl_absorpt_correction_T_max 1.00
_exptl_absorpt_correction_T_min 0.867
_exptl_absorpt_correction_type multi-scan
_exptl_absorpt_process_details
;
Abscor. T. Higashi (2001). The Rigaku Corporation, Tokyo, Japan.
;
_exptl_crystal_colour colorless
_exptl_crystal_density_diffrn 1.454
_exptl_crystal_density_method 'not measured'
_exptl_crystal_description prisms
_exptl_crystal_F_000 1664
_exptl_crystal_size_max 0.34
_exptl_crystal_size_mid 0.24
_exptl_crystal_size_min 0.24
_refine_diff_density_max 0.336
_refine_diff_density_min -0.412
_refine_diff_density_rms 0.034
_refine_ls_abs_structure_details 'Flack H D (1983), Acta Cryst. A39, 876-881'
_refine_ls_abs_structure_Flack 0.001(10)
_refine_ls_extinction_method none
_refine_ls_goodness_of_fit_ref 0.996
_refine_ls_hydrogen_treatment constr
_refine_ls_matrix_type full
_refine_ls_number_parameters 306
_refine_ls_number_reflns 4317
_refine_ls_number_restraints 157
_refine_ls_restrained_S_all 0.996
_refine_ls_R_factor_all 0.0185
_refine_ls_R_factor_gt 0.0180
_refine_ls_shift/su_max 0.003
_refine_ls_shift/su_mean 0.000
_refine_ls_structure_factor_coef Fsqd
_refine_ls_weighting_details 'calc w=1/[\s^2^(Fo^2^)+(0.0272P)^2^+1.4710P] where P=(Fo^2^+2Fc^2^)/3'
_refine_ls_weighting_scheme calc
_refine_ls_wR_factor_gt 0.0477
_refine_ls_wR_factor_ref 0.0480
_reflns_number_gt 4246
_reflns_number_total 4317
_reflns_threshold_expression >2sigma(I)
_cod_data_source_file jo7b03135_si_001.cif
_cod_data_source_block shelxl
_cod_depositor_comments
;
The following automatic conversions were performed:

data item '_symmetry_cell_setting' value 'Orthorhombic' was changed
to 'orthorhombic' in accordance with the
/home/data/users/saulius/crontab/automatic-downloads/current/ACS/lib/dictionaries/cif_core.dic
dictionary named 'cif_core.dic' version 2.4.2 last updated on
2011-04-26.

Automatic conversion script
Id: cif_fix_values 6909 2019-04-08 15:41:33Z antanas 
;
_cod_original_sg_symbol_H-M Cmc21
_cod_database_code 4034979

loop_
_symmetry_equiv_pos_as_xyz
'x, y, z'
'-x, -y, z+1/2'
'-x, y, z'
'x, -y, z+1/2'
'x+1/2, y+1/2, z'
'-x+1/2, -y+1/2, z+1/2'
'-x+1/2, y+1/2, z'
'x+1/2, -y+1/2, z+1/2'

loop_
_atom_site_label
_atom_site_type_symbol
_atom_site_fract_x
_atom_site_fract_y
_atom_site_fract_z
_atom_site_U_iso_or_equiv
_atom_site_adp_type
_atom_site_occupancy
_atom_site_symmetry_multiplicity
_atom_site_calc_flag
_atom_site_refinement_flags
_atom_site_disorder_assembly
_atom_site_disorder_group
Cs1 Cs 0.5000 0.936645(10) 0.569446(9) 0.03979(5) Uani 1 2 d S . .
N1 N 0.40336(9) 0.88978(11) 0.18394(9) 0.0300(3) Uani 1 1 d . . .
H1N H 0.4276 0.8985 0.2296 0.036 Uiso 1 1 calc R . .
N2 N 0.40247(8) 1.15913(11) 0.24045(9) 0.0312(3) Uani 1 1 d . . .
H2N H 0.4240 1.1271 0.2809 0.037 Uiso 1 1 calc R . .
N4 N 0.5000 1.0771(2) 0.4001(2) 0.0643(9) Uani 1 2 d S . .
N5 N 0.5000 0.99516(17) 0.36589(12) 0.0313(4) Uani 1 2 d S . .
N6 N 0.5000 0.9184(2) 0.33431(16) 0.0439(6) Uani 1 2 d S . .
C1 C 0.42702(10) 0.82352(13) 0.12269(10) 0.0309(3) Uani 1 1 d . . .
C2 C 0.37463(11) 0.83382(13) 0.06096(17) 0.0408(4) Uani 1 1 d . . .
H2 H 0.3763 0.7989 0.0112 0.049 Uiso 1 1 calc R . .
C3 C 0.31735(11) 0.90614(15) 0.08488(13) 0.0425(5) Uani 1 1 d . . .
H3 H 0.2745 0.9273 0.0539 0.051 Uiso 1 1 calc R . .
C4 C 0.33561(11) 0.94002(12) 0.16191(13) 0.0341(4) Uani 1 1 d . . .
C5 C 0.29803(9) 1.02150(14) 0.21507(13) 0.0376(4) Uani 1 1 d . . .
C6 C 0.33762(10) 1.12488(14) 0.19880(13) 0.0338(4) Uani 1 1 d . . .
C7 C 0.32265(12) 1.19627(15) 0.13956(14) 0.0448(5) Uani 1 1 d . . .
H7 H 0.2818 1.1935 0.1020 0.054 Uiso 1 1 calc R . .
C8 C 0.37948(12) 1.27492(14) 0.14482(13) 0.0424(4) Uani 1 1 d . . .
H8 H 0.3832 1.3327 0.1108 0.051 Uiso 1 1 calc R . .
C9 C 0.42832(10) 1.25228(12) 0.20828(11) 0.0305(3) Uani 1 1 d . . .
C10 C 0.5000 1.30803(18) 0.23875(19) 0.0341(6) Uani 1 2 d S . .
C11 C 0.5000 0.75766(18) 0.13098(15) 0.0338(5) Uani 1 2 d S . .
C12 C 0.5000 0.6766(2) 0.0622(3) 0.0513(7) Uani 1 2 d S . .
H12A H 0.5000 0.7110 0.0108 0.077 Uiso 1 2 d SR . .
H12B H 0.5455 0.6343 0.0665 0.077 Uiso 1 1 d R . .
C13 C 0.5000 0.7006(2) 0.21275(19) 0.0414(6) Uani 1 2 d S . .
H13A H 0.5000 0.7498 0.2560 0.062 Uiso 1 2 d SR . .
H13B H 0.4545 0.6582 0.2165 0.062 Uiso 1 1 d R . .
C14 C 0.5000 1.4187(3) 0.2043(3) 0.0539(11) Uani 1 2 d S . .
H14A H 0.5000 1.4157 0.1463 0.081 Uiso 1 2 d SR . .
H14B H 0.4545 1.4545 0.2226 0.081 Uiso 1 1 d R . .
C15 C 0.5000 1.3153(2) 0.33189(19) 0.0473(7) Uani 1 2 d S . .
H15A H 0.5000 1.2473 0.3545 0.071 Uiso 1 2 d SR . .
H15B H 0.5455 1.3516 0.3495 0.071 Uiso 1 1 d R . .
C16 C 0.21137(12) 1.0329(2) 0.19115(19) 0.0593(7) Uani 1 1 d . . .
H16A H 0.2077 1.0572 0.1358 0.089 Uiso 1 1 calc R . .
H16B H 0.1864 1.0818 0.2270 0.089 Uiso 1 1 calc R . .
H16C H 0.1858 0.9666 0.1957 0.089 Uiso 1 1 calc R . .
C17 C 0.30348(11) 0.9920(2) 0.30628(15) 0.0433(5) Uani 1 1 d . . .
H17A H 0.3582 0.9823 0.3203 0.052 Uiso 1 1 calc R . .
H17B H 0.2840 1.0498 0.3385 0.052 Uiso 1 1 calc R . .
C18 C 0.25854(15) 0.8945(2) 0.33027(17) 0.0617(6) Uani 1 1 d . . .
H18A H 0.2665 0.8423 0.2883 0.074 Uiso 1 1 calc R A .
H18B H 0.2031 0.9109 0.3313 0.074 Uiso 1 1 calc R . .
N3 N 0.5125(4) 0.7315(2) 0.42313(18) 0.0354(17) Uani 0.50 1 d PU A -1
H3A H 0.5107 0.7974 0.4139 0.043 Uiso 0.50 1 calc PR A -1
O1 O 0.3581(8) 0.8041(10) 0.4158(8) 0.059(2) Uani 0.50 1 d PU A -1
O2 O 0.3121(5) 0.6439(8) 0.4310(8) 0.0677(19) Uani 0.50 1 d PU A -1
C19 C 0.2815(9) 0.8465(8) 0.4144(10) 0.066(3) Uani 0.50 1 d PU A -1
H19A H 0.2777 0.8998 0.4560 0.080 Uiso 0.50 1 calc PR A -1
H19B H 0.2443 0.7921 0.4279 0.080 Uiso 0.50 1 calc PR A -1
C20 C 0.3705(6) 0.7009(8) 0.4268(7) 0.050(2) Uani 0.50 1 d PU A -1
C21 C 0.4492(4) 0.6684(8) 0.4319(6) 0.0409(17) Uani 0.50 1 d PU A -1
C22 C 0.4769(4) 0.5694(6) 0.4472(5) 0.048(2) Uani 0.50 1 d PU A -1
H22A H 0.4467 0.5103 0.4565 0.057 Uiso 0.50 1 calc PR A -1
O4 O 0.6529(8) 0.8232(9) 0.4252(8) 0.052(2) Uani 0.50 1 d PU A -1
O3 O 0.7148(5) 0.6668(8) 0.4256(8) 0.071(2) Uani 0.50 1 d PU A -1
C26 C 0.7293(7) 0.8751(8) 0.4168(8) 0.055(2) Uani 0.50 1 d PU . -1
H26A H 0.7295 0.9400 0.4469 0.066 Uiso 0.50 1 calc PR . -1
H26B H 0.7707 0.8310 0.4380 0.066 Uiso 0.50 1 calc PR . -1
C25 C 0.6551(4) 0.7175(7) 0.4257(6) 0.0408(17) Uani 0.50 1 d PU A -1
C24 C 0.5784(5) 0.6751(7) 0.4312(6) 0.0392(16) Uani 0.50 1 d PU A -1
C23 C 0.5575(4) 0.5743(6) 0.4462(5) 0.0513(17) Uani 0.50 1 d PU A -1
H23A H 0.5917 0.5189 0.4542 0.062 Uiso 0.50 1 calc PR A -1

loop_
_atom_site_aniso_label
_atom_site_aniso_U_11
_atom_site_aniso_U_22
_atom_site_aniso_U_33
_atom_site_aniso_U_23
_atom_site_aniso_U_13
_atom_site_aniso_U_12
Cs1 0.05566(9) 0.03014(7) 0.03356(7) -0.00075(8) 0.000 0.000
N1 0.0297(7) 0.0269(7) 0.0333(7) -0.0038(5) -0.0041(5) -0.0022(6)
N2 0.0270(7) 0.0247(7) 0.0417(8) 0.0027(6) -0.0045(6) 0.0001(6)
N4 0.100(3) 0.0444(16) 0.0485(17) -0.0072(12) 0.000 0.000
N5 0.0340(10) 0.0320(11) 0.0279(10) 0.0141(9) 0.000 0.000
N6 0.0476(14) 0.0463(15) 0.0376(13) 0.0054(11) 0.000 0.000
C1 0.0345(8) 0.0249(8) 0.0335(8) -0.0053(6) 0.0003(7) -0.0063(7)
C2 0.0479(9) 0.0360(8) 0.0384(12) -0.0049(10) -0.0094(10) -0.0096(7)
C3 0.0378(8) 0.0410(9) 0.0489(16) -0.0013(8) -0.0137(8) -0.0067(7)
C4 0.0280(8) 0.0285(8) 0.0457(10) -0.0016(7) -0.0023(7) -0.0086(6)
C5 0.0214(7) 0.0347(9) 0.0567(11) -0.0075(8) 0.0000(7) -0.0028(7)
C6 0.0243(8) 0.0279(9) 0.0492(11) -0.0069(8) -0.0048(7) 0.0049(7)
C7 0.0450(10) 0.0349(9) 0.0545(12) -0.0053(9) -0.0204(9) 0.0087(8)
C8 0.0545(11) 0.0274(8) 0.0453(11) 0.0012(8) -0.0105(9) 0.0104(8)
C9 0.0322(8) 0.0194(7) 0.0400(9) -0.0022(7) -0.0011(7) 0.0042(6)
C10 0.0360(13) 0.0191(12) 0.0473(15) -0.0070(10) 0.000 0.000
C11 0.0445(13) 0.0237(11) 0.0333(12) -0.0061(9) 0.000 0.000
C12 0.0667(16) 0.0377(12) 0.0494(19) -0.0220(16) 0.000 0.000
C13 0.0543(16) 0.0233(11) 0.0466(16) 0.0034(11) 0.000 0.000
C14 0.051(2) 0.0208(13) 0.090(3) -0.0001(17) 0.000 0.000
C15 0.0452(15) 0.0460(16) 0.0507(17) -0.0212(14) 0.000 0.000
C16 0.0244(9) 0.0575(13) 0.096(2) -0.0170(14) -0.0062(10) -0.0009(9)
C17 0.0317(8) 0.0405(11) 0.0576(16) -0.0083(10) 0.0141(8) -0.0067(9)
C18 0.0471(13) 0.0706(15) 0.0676(15) 0.0002(13) 0.0137(11) -0.0260(12)
N3 0.050(5) 0.0248(12) 0.0314(12) 0.0004(10) -0.0045(15) 0.0008(18)
O1 0.065(3) 0.046(4) 0.068(4) 0.010(3) 0.027(3) -0.007(3)
O2 0.080(5) 0.054(4) 0.069(3) -0.001(3) 0.005(4) -0.025(3)
C19 0.070(5) 0.052(5) 0.077(4) 0.009(4) 0.042(3) -0.001(4)
C20 0.069(5) 0.039(3) 0.042(3) 0.005(2) 0.010(4) -0.009(4)
C21 0.055(4) 0.038(3) 0.030(2) -0.0012(17) 0.003(3) 0.000(3)
C22 0.064(5) 0.030(2) 0.049(3) 0.0014(16) 0.000(3) 0.003(3)
O4 0.066(5) 0.038(4) 0.051(3) -0.007(2) -0.019(3) 0.019(3)
O3 0.078(5) 0.057(4) 0.080(4) -0.007(3) -0.015(4) 0.029(3)
C26 0.055(4) 0.051(5) 0.059(3) -0.003(4) -0.028(3) 0.011(4)
C25 0.055(4) 0.038(4) 0.029(2) -0.008(2) -0.015(3) 0.015(3)
C24 0.057(4) 0.029(3) 0.032(2) -0.0037(18) -0.005(4) 0.008(3)
C23 0.074(5) 0.032(2) 0.048(2) -0.0008(18) -0.003(3) 0.012(3)

loop_
_atom_type_symbol
_atom_type_description
_atom_type_scat_dispersion_real
_atom_type_scat_dispersion_imag
_atom_type_scat_source
C C 0.0033 0.0016 'International Tables Vol C Tables 4.2.6.8 and 6.1.1.4'
H H 0.0000 0.0000 'International Tables Vol C Tables 4.2.6.8 and 6.1.1.4'
N N 0.0061 0.0033 'International Tables Vol C Tables 4.2.6.8 and 6.1.1.4'
O O 0.0106 0.0060 'International Tables Vol C Tables 4.2.6.8 and 6.1.1.4'
Cs Cs -0.3680 2.1192 'International Tables Vol C Tables 4.2.6.8 and 6.1.1.4'

loop_
_geom_angle_atom_site_label_1
_geom_angle_atom_site_label_2
_geom_angle_atom_site_label_3
_geom_angle
_geom_angle_site_symmetry_1
_geom_angle_site_symmetry_3
N4 Cs1 N1 96.02(5) . 2_675
N4 Cs1 N1 96.02(5) . 4_575
N1 Cs1 N1 58.99(5) 2_675 4_575
N4 Cs1 N5 20.36(6) . .
N1 Cs1 N5 113.51(4) 2_675 .
N1 Cs1 N5 113.51(4) 4_575 .
N4 Cs1 C1 73.89(5) . 2_675
N1 Cs1 C1 23.35(4) 2_675 2_675
N1 Cs1 C1 55.83(4) 4_575 2_675
N5 Cs1 C1 92.84(5) . 2_675
N4 Cs1 C1 73.89(5) . 4_575
N1 Cs1 C1 55.83(4) 2_675 4_575
N1 Cs1 C1 23.35(4) 4_575 4_575
N5 Cs1 C1 92.84(5) . 4_575
C1 Cs1 C1 42.45(6) 2_675 4_575
N4 Cs1 N2 150.08(3) . 2_675
N1 Cs1 N2 63.30(3) 2_675 2_675
N1 Cs1 N2 91.22(4) 4_575 2_675
N5 Cs1 N2 149.56(3) . 2_675
C1 Cs1 N2 86.60(4) 2_675 2_675
C1 Cs1 N2 106.66(4) 4_575 2_675
N4 Cs1 N2 150.08(3) . 4_575
N1 Cs1 N2 91.22(4) 2_675 4_575
N1 Cs1 N2 63.30(3) 4_575 4_575
N5 Cs1 N2 149.56(3) . 4_575
C1 Cs1 N2 106.66(4) 2_675 4_575
C1 Cs1 N2 86.60(4) 4_575 4_575
N2 Cs1 N2 57.10(5) 2_675 4_575
N4 Cs1 C9 155.70(4) . 4_575
N1 Cs1 C9 105.55(4) 2_675 4_575
N1 Cs1 C9 85.90(4) 4_575 4_575
N5 Cs1 C9 140.93(4) . 4_575
C1 Cs1 C9 125.27(4) 2_675 4_575
C1 Cs1 C9 109.12(4) 4_575 4_575
N2 Cs1 C9 53.62(4) 2_675 4_575
N2 Cs1 C9 22.65(4) 4_575 4_575
N4 Cs1 C9 155.70(4) . 2_675
N1 Cs1 C9 85.90(4) 2_675 2_675
N1 Cs1 C9 105.55(4) 4_575 2_675
N5 Cs1 C9 140.93(4) . 2_675
C1 Cs1 C9 109.12(4) 2_675 2_675
C1 Cs1 C9 125.27(4) 4_575 2_675
N2 Cs1 C9 22.65(4) 2_675 2_675
N2 Cs1 C9 53.62(4) 4_575 2_675
C9 Cs1 C9 40.36(6) 4_575 2_675
N4 Cs1 C4 96.48(4) . 4_575
N1 Cs1 C4 81.54(4) 2_675 4_575
N1 Cs1 C4 22.65(4) 4_575 4_575
N5 Cs1 C4 108.45(4) . 4_575
C1 Cs1 C4 77.16(4) 2_675 4_575
C1 Cs1 C4 37.56(4) 4_575 4_575
N2 Cs1 C4 101.09(4) 2_675 4_575
N2 Cs1 C4 55.90(4) 4_575 4_575
C9 Cs1 C4 76.18(4) 4_575 4_575
C9 Cs1 C4 107.74(4) 2_675 4_575
N4 Cs1 C4 96.48(4) . 2_675
N1 Cs1 C4 22.65(4) 2_675 2_675
N1 Cs1 C4 81.54(4) 4_575 2_675
N5 Cs1 C4 108.45(4) . 2_675
C1 Cs1 C4 37.56(4) 2_675 2_675
C1 Cs1 C4 77.16(4) 4_575 2_675
N2 Cs1 C4 55.90(4) 2_675 2_675
N2 Cs1 C4 101.09(4) 4_575 2_675
C9 Cs1 C4 107.74(4) 4_575 2_675
C9 Cs1 C4 76.18(4) 2_675 2_675
C4 Cs1 C4 103.96(6) 4_575 2_675
C4 N1 C1 110.32(15) . .
C4 N1 Cs1 87.34(10) . 2_674
C1 N1 Cs1 82.00(9) . 2_674
C4 N1 H1N 124.8 . .
C1 N1 H1N 124.8 . .
Cs1 N1 H1N 99.3 2_674 .
C6 N2 C9 110.27(15) . .
C6 N2 Cs1 82.66(11) . 2_674
C9 N2 Cs1 81.25(9) . 2_674
C6 N2 H2N 124.9 . .
C9 N2 H2N 124.9 . .
Cs1 N2 H2N 104.2 2_674 .
N5 N4 Cs1 84.85(18) . .
N6 N5 N4 179.7(3) . .
N6 N5 Cs1 104.91(17) . .
N4 N5 Cs1 74.79(19) . .
C2 C1 N1 106.80(16) . .
C2 C1 C11 131.65(18) . .
N1 C1 C11 121.54(17) . .
C2 C1 Cs1 87.83(11) . 2_674
N1 C1 Cs1 74.65(9) . 2_674
C11 C1 Cs1 103.13(11) . 2_674
C1 C2 C3 108.4(2) . .
C1 C2 Cs1 70.38(9) . 2_674
C3 C2 Cs1 82.03(10) . 2_674
C1 C2 H2 125.8 . .
C3 C2 H2 125.8 . .
Cs1 C2 H2 113.9 2_674 .
C4 C3 C2 108.00(18) . .
C4 C3 Cs1 72.50(10) . 2_674
C2 C3 Cs1 76.03(10) . 2_674
C4 C3 H3 126.0 . .
C2 C3 H3 126.0 . .
Cs1 C3 H3 117.5 2_674 .
C3 C4 N1 106.47(16) . .
C3 C4 C5 131.04(18) . .
N1 C4 C5 122.31(17) . .
C3 C4 Cs1 85.96(12) . 2_674
N1 C4 Cs1 70.01(9) . 2_674
C5 C4 Cs1 105.72(10) . 2_674
C4 C5 C6 108.64(15) . .
C4 C5 C16 109.19(17) . .
C6 C5 C16 107.49(17) . .
C4 C5 C17 111.26(17) . .
C6 C5 C17 111.03(16) . .
C16 C5 C17 109.14(18) . .
C7 C6 N2 106.79(16) . .
C7 C6 C5 129.38(17) . .
N2 C6 C5 123.63(16) . .
C7 C6 Cs1 82.68(13) . 2_674
N2 C6 Cs1 74.96(10) . 2_674
C5 C6 Cs1 104.79(10) . 2_674
C6 C7 C8 108.26(16) . .
C6 C7 Cs1 75.69(11) . 2_674
C8 C7 Cs1 77.58(12) . 2_674
C6 C7 H7 125.9 . .
C8 C7 H7 125.9 . .
Cs1 C7 H7 113.2 2_674 .
C9 C8 C7 108.36(17) . .
C9 C8 Cs1 75.67(10) . 2_674
C7 C8 Cs1 80.21(12) . 2_674
C9 C8 H8 125.8 . .
C7 C8 H8 125.8 . .
Cs1 C8 H8 110.9 2_674 .
C8 C9 N2 106.30(16) . .
C8 C9 C10 130.42(19) . .
N2 C9 C10 123.17(18) . .
C8 C9 Cs1 82.46(11) . 2_674
N2 C9 Cs1 76.10(9) . 2_674
C10 C9 Cs1 105.02(11) . 2_674
C9 C10 C9 108.9(2) . 3_655
C9 C10 C15 111.14(16) . .
C9 C10 C15 111.14(16) 3_655 .
C9 C10 C14 108.76(18) . .
C9 C10 C14 108.76(18) 3_655 .
C15 C10 C14 108.0(3) . .
C1 C11 C1 110.87(19) 3_655 .
C1 C11 C13 110.37(14) 3_655 .
C1 C11 C13 110.37(14) . .
C1 C11 C12 108.35(15) 3_655 .
C1 C11 C12 108.35(15) . .
C13 C11 C12 108.4(2) . .
C11 C12 H12A 109.4 . .
C11 C12 H12B 109.5 . .
H12A C12 H12B 109.5 . .
C11 C13 H13A 109.5 . .
C11 C13 H13B 109.5 . .
H13A C13 H13B 109.5 . .
C10 C14 H14A 109.3 . .
C10 C14 H14B 109.6 . .
H14A C14 H14B 109.5 . .
C10 C15 H15A 109.4 . .
C10 C15 H15B 109.5 . .
H15A C15 H15B 109.5 . .
C5 C16 H16A 109.5 . .
C5 C16 H16B 109.5 . .
H16A C16 H16B 109.5 . .
C5 C16 H16C 109.5 . .
H16A C16 H16C 109.5 . .
H16B C16 H16C 109.5 . .
C18 C17 C5 114.94(18) . .
C18 C17 H17A 108.5 . .
C5 C17 H17A 108.5 . .
C18 C17 H17B 108.5 . .
C5 C17 H17B 108.5 . .
H17A C17 H17B 107.5 . .
C26 C18 C17 108.7(5) 3_655 .
C17 C18 C19 115.3(6) . .
C26 C18 H18A 123.5 3_655 .
C17 C18 H18A 108.4 . .
C19 C18 H18A 108.4 . .
C26 C18 H18B 99.2 3_655 .
C17 C18 H18B 108.4 . .
C19 C18 H18B 108.4 . .
H18A C18 H18B 107.5 . .
C24 N3 C21 109.4(5) . .
C24 N3 Cs1 112.5(5) . .
C21 N3 Cs1 108.9(5) . .
C24 N3 H3A 125.3 . .
C21 N3 H3A 125.3 . .
Cs1 N3 H3A 52.3 . .
C20 O1 C19 121.5(11) . .
O1 C19 C18 113.6(10) . .
O1 C19 H19A 108.8 . .
C18 C19 H19A 108.9 . .
O1 C19 H19B 108.9 . .
C18 C19 H19B 108.8 . .
H19A C19 H19B 107.7 . .
O2 C20 O1 117.5(10) . .
O2 C20 C21 125.9(9) . .
O1 C20 C21 116.6(10) . .
N3 C21 C22 107.3(6) . .
N3 C21 C20 125.0(9) . .
C22 C21 C20 127.7(9) . .
C23 C22 C21 107.3(8) . .
C23 C22 H22A 126.4 . .
C21 C22 H22A 126.4 . .
C25 O4 C26 115.5(9) . .
C18 C26 O4 107.2(9) 3_655 .
C18 C26 H26A 110.3 3_655 .
O4 C26 H26A 110.3 . .
C18 C26 H26B 110.3 3_655 .
O4 C26 H26B 110.3 . .
H26A C26 H26B 108.5 . .
O3 C25 O4 124.2(9) . .
O3 C25 C24 124.7(9) . .
O4 C25 C24 111.0(8) . .
N3 C24 C23 108.1(7) . .
N3 C24 C25 123.8(8) . .
C23 C24 C25 128.0(8) . .
C24 C23 C22 107.9(8) . .
C24 C23 H23A 126.1 . .
C22 C23 H23A 126.1 . .

loop_
_geom_bond_atom_site_label_1
_geom_bond_atom_site_label_2
_geom_bond_distance
_geom_bond_site_symmetry_2
Cs1 N4 3.344(3) .
Cs1 N1 3.3836(15) 2_675
Cs1 N1 3.3836(15) 4_575
Cs1 N5 3.451(2) .
Cs1 C1 3.4746(17) 2_675
Cs1 C1 3.4746(17) 4_575
Cs1 N2 3.5176(16) 2_675
Cs1 N2 3.5176(16) 4_575
Cs1 C9 3.5814(17) 4_575
Cs1 C9 3.5814(17) 2_675
Cs1 C4 3.5967(19) 4_575
Cs1 C4 3.5967(19) 2_675
N1 C4 1.387(2) .
N1 C1 1.391(2) .
N1 Cs1 3.3836(15) 2_674
N1 H1N 0.8700 .
N2 C6 1.386(2) .
N2 C9 1.395(2) .
N2 Cs1 3.5176(16) 2_674
N2 H2N 0.8700 .
N4 N5 1.206(4) .
N5 N6 1.126(3) .
C1 C2 1.370(3) .
C1 C11 1.528(2) .
C1 Cs1 3.4746(17) 2_674
C2 C3 1.419(3) .
C2 Cs1 3.6862(17) 2_674
C2 H2 0.9400 .
C3 C4 1.384(3) .
C3 Cs1 3.762(2) 2_674
C3 H3 0.9400 .
C4 C5 1.521(3) .
C4 Cs1 3.5967(19) 2_674
C5 C6 1.531(3) .
C5 C16 1.552(3) .
C5 C17 1.559(3) .
C6 C7 1.374(3) .
C6 Cs1 3.6124(19) 2_674
C7 C8 1.418(3) .
C7 Cs1 3.698(2) 2_674
C7 H7 0.9400 .
C8 C9 1.377(3) .
C8 Cs1 3.665(2) 2_674
C8 H8 0.9400 .
C9 C10 1.518(2) .
C9 Cs1 3.5814(17) 2_674
C10 C9 1.518(2) 3_655
C10 C15 1.543(4) .
C10 C14 1.547(5) .
C11 C1 1.528(2) 3_655
C11 C13 1.542(4) .
C11 C12 1.551(4) .
C12 H12A 0.9599 .
C12 H12B 0.9599 .
C13 H13A 0.9601 .
C13 H13B 0.9599 .
C14 H14A 0.9600 .
C14 H14B 0.9598 .
C15 H15A 0.9600 .
C15 H15B 0.9599 .
C16 H16A 0.9700 .
C16 H16B 0.9700 .
C16 H16C 0.9700 .
C17 C18 1.538(4) .
C17 H17A 0.9800 .
C17 H17B 0.9800 .
C18 C26 1.467(14) 3_655
C18 C19 1.575(16) .
C18 H18A 0.9800 .
C18 H18B 0.9800 .
N3 C24 1.359(10) .
N3 C21 1.373(11) .
N3 H3A 0.8700 .
O1 C20 1.370(14) .
O1 C19 1.430(16) .
O2 C20 1.252(15) .
C19 H19A 0.9800 .
C19 H19B 0.9800 .
C20 C21 1.423(10) .
C21 C22 1.396(12) .
C22 C23 1.391(11) .
C22 H22A 0.9400 .
O4 C25 1.374(14) .
O4 C26 1.486(15) .
O3 C25 1.222(13) .
C26 C18 1.467(14) 3_655
C26 H26A 0.9800 .
C26 H26B 0.9800 .
C25 C24 1.435(9) .
C24 C23 1.380(12) .
C23 H23A 0.9400 .

loop_
_geom_hbond_atom_site_label_D
_geom_hbond_atom_site_label_H
_geom_hbond_atom_site_label_A
_geom_hbond_distance_DH
_geom_hbond_distance_HA
_geom_hbond_distance_DA
_geom_hbond_angle_DHA
N1 H1N N6 0.87 2.15 3.016(3) 173
N2 H2N N4 0.87 2.45 3.306(3) 166
N2 H2N N5 0.87 2.58 3.416(2) 163
N3 H3A N6 0.87 2.06 2.847(4) 150

loop_
_geom_torsion_atom_site_label_1
_geom_torsion_atom_site_label_2
_geom_torsion_atom_site_label_3
_geom_torsion_atom_site_label_4
_geom_torsion
_geom_torsion_site_symmetry_1
_geom_torsion_site_symmetry_4
N1 Cs1 N4 N5 150.33(3) 2_675 .
N1 Cs1 N4 N5 -150.33(3) 4_575 .
C1 Cs1 N4 N5 157.86(3) 2_675 .
C1 Cs1 N4 N5 -157.86(3) 4_575 .
N2 Cs1 N4 N5 106.60(10) 2_675 .
N2 Cs1 N4 N5 -106.60(10) 4_575 .
C9 Cs1 N4 N5 -56.96(11) 4_575 .
C9 Cs1 N4 N5 56.96(11) 2_675 .
C4 Cs1 N4 N5 -127.54(3) 4_575 .
C4 Cs1 N4 N5 127.54(3) 2_675 .
N4 Cs1 N5 N6 180.000(1) . .
N1 Cs1 N5 N6 147.53(3) 2_675 .
N1 Cs1 N5 N6 -147.53(3) 4_575 .
C1 Cs1 N5 N6 158.75(3) 2_675 .
C1 Cs1 N5 N6 -158.75(3) 4_575 .
N2 Cs1 N5 N6 70.64(8) 2_675 .
N2 Cs1 N5 N6 -70.64(8) 4_575 .
C9 Cs1 N5 N6 -33.19(5) 4_575 .
C9 Cs1 N5 N6 33.19(5) 2_675 .
C4 Cs1 N5 N6 -123.85(3) 4_575 .
C4 Cs1 N5 N6 123.85(3) 2_675 .
N1 Cs1 N5 N4 -32.47(3) 2_675 .
N1 Cs1 N5 N4 32.47(3) 4_575 .
C1 Cs1 N5 N4 -21.25(3) 2_675 .
C1 Cs1 N5 N4 21.25(3) 4_575 .
N2 Cs1 N5 N4 -109.36(8) 2_675 .
N2 Cs1 N5 N4 109.36(8) 4_575 .
C9 Cs1 N5 N4 146.81(5) 4_575 .
C9 Cs1 N5 N4 -146.81(5) 2_675 .
C4 Cs1 N5 N4 56.15(3) 4_575 .
C4 Cs1 N5 N4 -56.15(3) 2_675 .
C4 N1 C1 C2 1.3(2) . .
Cs1 N1 C1 C2 -82.88(13) 2_674 .
C4 N1 C1 C11 -179.65(16) . .
Cs1 N1 C1 C11 96.20(15) 2_674 .
C4 N1 C1 Cs1 84.15(12) . 2_674
N1 C1 C2 C3 -0.9(2) . .
C11 C1 C2 C3 -179.81(18) . .
Cs1 C1 C2 C3 -74.11(14) 2_674 .
N1 C1 C2 Cs1 73.25(11) . 2_674
C11 C1 C2 Cs1 -105.7(2) . 2_674
C1 C2 C3 C4 0.2(2) . .
Cs1 C2 C3 C4 -66.01(14) 2_674 .
C1 C2 C3 Cs1 66.17(12) . 2_674
C2 C3 C4 N1 0.6(2) . .
Cs1 C3 C4 N1 -67.77(11) 2_674 .
C2 C3 C4 C5 175.76(18) . .
Cs1 C3 C4 C5 107.38(19) 2_674 .
C2 C3 C4 Cs1 68.37(14) . 2_674
C1 N1 C4 C3 -1.2(2) . .
Cs1 N1 C4 C3 79.30(13) 2_674 .
C1 N1 C4 C5 -176.84(16) . .
Cs1 N1 C4 C5 -96.38(16) 2_674 .
C1 N1 C4 Cs1 -80.46(12) . 2_674
C3 C4 C5 C6 -90.7(2) . .
N1 C4 C5 C6 83.8(2) . .
Cs1 C4 C5 C6 7.80(16) 2_674 .
C3 C4 C5 C16 26.2(3) . .
N1 C4 C5 C16 -159.26(19) . .
Cs1 C4 C5 C16 124.76(16) 2_674 .
C3 C4 C5 C17 146.77(19) . .
N1 C4 C5 C17 -38.7(2) . .
Cs1 C4 C5 C17 -114.71(12) 2_674 .
C9 N2 C6 C7 0.4(2) . .
Cs1 N2 C6 C7 -77.36(15) 2_674 .
C9 N2 C6 C5 175.78(16) . .
Cs1 N2 C6 C5 97.97(17) 2_674 .
C9 N2 C6 Cs1 77.81(12) . 2_674
C4 C5 C6 C7 84.9(2) . .
C16 C5 C6 C7 -33.1(3) . .
C17 C5 C6 C7 -152.4(2) . .
C4 C5 C6 N2 -89.3(2) . .
C16 C5 C6 N2 152.7(2) . .
C17 C5 C6 N2 33.4(2) . .
C4 C5 C6 Cs1 -7.73(16) . 2_674
C16 C5 C6 Cs1 -125.77(16) . 2_674
C17 C5 C6 Cs1 114.92(13) . 2_674
N2 C6 C7 C8 0.4(2) . .
C5 C6 C7 C8 -174.62(18) . .
Cs1 C6 C7 C8 -71.47(16) 2_674 .
N2 C6 C7 Cs1 71.82(12) . 2_674
C5 C6 C7 Cs1 -103.1(2) . 2_674
C6 C7 C8 C9 -1.0(2) . .
Cs1 C7 C8 C9 -71.22(14) 2_674 .
C6 C7 C8 Cs1 70.18(15) . 2_674
C7 C8 C9 N2 1.3(2) . .
Cs1 C8 C9 N2 -73.07(11) 2_674 .
C7 C8 C9 C10 177.7(2) . .
Cs1 C8 C9 C10 103.3(2) 2_674 .
C7 C8 C9 Cs1 74.35(15) . 2_674
C6 N2 C9 C8 -1.1(2) . .
Cs1 N2 C9 C8 77.69(13) 2_674 .
C6 N2 C9 C10 -177.82(17) . .
Cs1 N2 C9 C10 -99.04(17) 2_674 .
C6 N2 C9 Cs1 -78.78(13) . 2_674
C8 C9 C10 C9 -100.9(2) . 3_655
N2 C9 C10 C9 75.0(3) . 3_655
Cs1 C9 C10 C9 -8.0(2) 2_674 3_655
C8 C9 C10 C15 136.3(2) . .
N2 C9 C10 C15 -47.8(2) . .
Cs1 C9 C10 C15 -130.80(16) 2_674 .
C8 C9 C10 C14 17.5(3) . .
N2 C9 C10 C14 -166.6(2) . .
Cs1 C9 C10 C14 110.4(2) 2_674 .
C2 C1 C11 C1 105.3(2) . 3_655
N1 C1 C11 C1 -73.5(3) . 3_655
Cs1 C1 C11 C1 6.4(2) 2_674 3_655
C2 C1 C11 C13 -132.1(2) . .
N1 C1 C11 C13 49.1(2) . .
Cs1 C1 C11 C13 129.00(14) 2_674 .
C2 C1 C11 C12 -13.4(3) . .
N1 C1 C11 C12 167.7(2) . .
Cs1 C1 C11 C12 -112.39(18) 2_674 .
C4 C5 C17 C18 -64.5(2) . .
C6 C5 C17 C18 174.34(19) . .
C16 C5 C17 C18 56.0(2) . .
C5 C17 C18 C26 178.5(5) . 3_655
C5 C17 C18 C19 163.6(5) . .
N4 Cs1 N3 C24 118.7(5) . .
N1 Cs1 N3 C24 31.7(5) 2_675 .
N1 Cs1 N3 C24 -156.3(5) 4_575 .
N5 Cs1 N3 C24 120.1(5) . .
C1 Cs1 N3 C24 73.4(5) 2_675 .
C1 Cs1 N3 C24 155.0(5) 4_575 .
N2 Cs1 N3 C24 -31.2(5) 2_675 .
N2 Cs1 N3 C24 -90.8(5) 4_575 .
C9 Cs1 N3 C24 -82.3(5) 4_575 .
C9 Cs1 N3 C24 -41.9(5) 2_675 .
C4 Cs1 N3 C24 -150.7(5) 4_575 .
C4 Cs1 N3 C24 27.1(5) 2_675 .
N4 Cs1 N3 C21 -119.9(5) . .
N1 Cs1 N3 C21 153.1(5) 2_675 .
N1 Cs1 N3 C21 -34.8(5) 4_575 .
N5 Cs1 N3 C21 -118.5(5) . .
C1 Cs1 N3 C21 -165.2(4) 2_675 .
C1 Cs1 N3 C21 -83.6(5) 4_575 .
N2 Cs1 N3 C21 90.2(5) 2_675 .
N2 Cs1 N3 C21 30.6(5) 4_575 .
C9 Cs1 N3 C21 39.1(5) 4_575 .
C9 Cs1 N3 C21 79.5(5) 2_675 .
C4 Cs1 N3 C21 -29.3(5) 4_575 .
C4 Cs1 N3 C21 148.5(5) 2_675 .
C20 O1 C19 C18 -115.3(12) . .
C26 C18 C19 O1 -135(4) 3_655 .
C17 C18 C19 O1 -67.7(10) . .
C19 O1 C20 O2 3.8(18) . .
C19 O1 C20 C21 -176.5(12) . .
C24 N3 C21 C22 0.9(6) . .
Cs1 N3 C21 C22 -122.4(6) . .
C24 N3 C21 C20 -179.7(11) . .
Cs1 N3 C21 C20 57.0(10) . .
O2 C20 C21 N3 176.6(11) . .
O1 C20 C21 N3 -3.0(15) . .
O2 C20 C21 C22 -4.2(18) . .
O1 C20 C21 C22 176.2(11) . .
N3 C21 C22 C23 -0.9(11) . .
C20 C21 C22 C23 179.8(10) . .
C25 O4 C26 C18 93.1(11) . 3_655
C26 O4 C25 O3 5.4(16) . .
C26 O4 C25 C24 -178.0(9) . .
C21 N3 C24 C23 -0.6(5) . .
Cs1 N3 C24 C23 120.5(6) . .
C21 N3 C24 C25 -179.8(10) . .
Cs1 N3 C24 C25 -58.7(9) . .
O3 C25 C24 N3 -173.1(11) . .
O4 C25 C24 N3 10.3(12) . .
O3 C25 C24 C23 7.9(16) . .
O4 C25 C24 C23 -168.7(10) . .
N3 C24 C23 C22 0.0(10) . .
C25 C24 C23 C22 179.1(10) . .
C21 C22 C23 C24 0.6(13) . .
